data_7002100
loop_
_publ_author_name
'Berding, Joris'
'van Dijkman, Thomas F.'
'Lutz, Martin'
'Spek, Anthony L.'
'Bouwman, Elisabeth'

_publ_section_title
;
 N-donor functionalized N-heterocyclic carbene nickel(II) complexes in
 the Kumada coupling
;
_journal_issue 35
_journal_name_full 'Dalton Transactions'
_journal_page_first 6948
_journal_paper_doi 10.1039/b905036a
_journal_year 2009
_chemical_formula_moiety 'C24 H24 N6 Ni O2, 2(C H4 O), 0.5(H2 O)'
_chemical_formula_sum 'C26 H33 N6 Ni O4.5'
_chemical_formula_weight 560.29
_chemical_name_systematic
;
?
;
_space_group_IT_number 14
_symmetry_cell_setting monoclinic
_symmetry_space_group_name_Hall '-P 2ybc'
_symmetry_space_group_name_H-M 'P 1 21/c 1'
_atom_sites_solution_hydrogens difmap
_atom_sites_solution_primary direct
_atom_sites_solution_secondary difmap
_audit_creation_method SHELXL-97
_cell_angle_alpha 90.00
_cell_angle_beta 117.8263(8)
_cell_angle_gamma 90.00
_cell_formula_units_Z 8
_cell_length_a 20.7321(3)
_cell_length_b 8.5908(1)
_cell_length_c 33.5771(6)
_cell_measurement_reflns_used 132761
_cell_measurement_temperature 150(2)
_cell_measurement_theta_max 27.48
_cell_measurement_theta_min 1.02
_cell_volume 5288.74(14)
_computing_cell_refinement HKL2000
_computing_data_collection 'Nonius COLLECT'
_computing_data_reduction 'HKL2000, Sortav'
_computing_structure_refinement 'SHELXL-97 (Sheldrick, 1997)'
_computing_structure_solution 'SIR-97 (Altomare et al., 1997)'
_diffrn_ambient_temperature 150(2)
_diffrn_measured_fraction_theta_full 0.992
_diffrn_measured_fraction_theta_max 0.992
_diffrn_measurement_device_type 'Nonius KappaCCD'
_diffrn_measurement_method '\f and \w scans'
_diffrn_radiation_monochromator graphite
_diffrn_radiation_source 'rotating anode'
_diffrn_radiation_type MoK\a
_diffrn_radiation_wavelength 0.71073
_diffrn_reflns_av_R_equivalents 0.0549
_diffrn_reflns_av_sigmaI/netI 0.0489
_diffrn_reflns_limit_h_max 26
_diffrn_reflns_limit_h_min -26
_diffrn_reflns_limit_k_max 11
_diffrn_reflns_limit_k_min -11
_diffrn_reflns_limit_l_max 43
_diffrn_reflns_limit_l_min -43
_diffrn_reflns_number 41023
_diffrn_reflns_theta_full 27.45
_diffrn_reflns_theta_max 27.45
_diffrn_reflns_theta_min 1.11
_exptl_absorpt_coefficient_mu 0.780
_exptl_absorpt_correction_T_max 0.94
_exptl_absorpt_correction_T_min 0.84
_exptl_absorpt_correction_type multi-scan
_exptl_absorpt_process_details 'Sortav (Blessing, 1995)'
_exptl_crystal_colour yellow
_exptl_crystal_density_diffrn 1.407
_exptl_crystal_density_method 'not measured'
_exptl_crystal_description plate
_exptl_crystal_F_000 2360
_exptl_crystal_size_max 0.60
_exptl_crystal_size_mid 0.24
_exptl_crystal_size_min 0.09
_refine_diff_density_max 0.904
_refine_diff_density_min -0.426
_refine_diff_density_rms 0.068
_refine_ls_extinction_method none
_refine_ls_goodness_of_fit_ref 1.065
_refine_ls_hydrogen_treatment constr
_refine_ls_matrix_type full
_refine_ls_number_parameters 684
_refine_ls_number_reflns 11971
_refine_ls_number_restraints 0
_refine_ls_restrained_S_all 1.065
_refine_ls_R_factor_all 0.0661
_refine_ls_R_factor_gt 0.0420
_refine_ls_shift/su_max 0.012
_refine_ls_shift/su_mean 0.000
_refine_ls_structure_factor_coef Fsqd
_refine_ls_weighting_details 'calc w=1/[\s^2^(Fo^2^)+(0.0539P)^2^+2.2204P] where P=(Fo^2^+2Fc^2^)/3'
_refine_ls_weighting_scheme calc
_refine_ls_wR_factor_gt 0.1007
_refine_ls_wR_factor_ref 0.1144
_reflns_number_gt 8536
_reflns_number_total 11971
_reflns_threshold_expression I>2\s(I)
_cod_data_source_file b905036a.txt
_cod_data_source_block s4110a
_cod_original_sg_symbol_H-M 'P 21/c'
_cod_original_formula_sum 'C26 H33 N6 Ni O4.50'
_cod_database_code 7002100

loop_
_symmetry_equiv_pos_as_xyz
'x, y, z'
'-x, y+1/2, -z+1/2'
'-x, -y, -z'
'x, -y-1/2, z-1/2'

loop_
_atom_site_label
_atom_site_type_symbol
_atom_site_fract_x
_atom_site_fract_y
_atom_site_fract_z
_atom_site_U_iso_or_equiv
_atom_site_adp_type
_atom_site_occupancy
_atom_site_symmetry_multiplicity
_atom_site_calc_flag
_atom_site_refinement_flags
_atom_site_disorder_assembly
_atom_site_disorder_group
Ni1 Ni 0.376460(15) 0.30319(3) 0.124812(9) 0.02024(8) Uani 1 1 d . . .
N11 N 0.29848(11) 0.1004(2) 0.15921(6) 0.0282(5) Uani 1 1 d . . .
C12 C 0.35296(12) 0.1326(3) 0.14907(7) 0.0237(5) Uani 1 1 d . . .
N13 N 0.39331(11) 0.0022(2) 0.15912(6) 0.0271(4) Uani 1 1 d . . .
C14 C 0.36506(15) -0.1122(3) 0.17527(8) 0.0345(6) Uani 1 1 d . . .
H14 H 0.3838 -0.2142 0.1844 0.041 Uiso 1 1 calc R . .
C15 C 0.30595(15) -0.0506(3) 0.17545(8) 0.0356(6) Uani 1 1 d . . .
H15 H 0.2747 -0.1011 0.1850 0.043 Uiso 1 1 calc R . .
C16 C 0.24354(15) 0.2102(3) 0.15662(9) 0.0358(6) Uani 1 1 d . . .
H16A H 0.2647 0.3149 0.1638 0.054 Uiso 1 1 calc R . .
H16B H 0.2264 0.1806 0.1782 0.054 Uiso 1 1 calc R . .
H16C H 0.2025 0.2095 0.1261 0.054 Uiso 1 1 calc R . .
C17 C 0.46046(13) -0.0067(3) 0.15519(8) 0.0292(5) Uani 1 1 d . . .
H17A H 0.4481 -0.0115 0.1230 0.035 Uiso 1 1 calc R . .
H17B H 0.4869 -0.1034 0.1698 0.035 Uiso 1 1 calc R . .
C18 C 0.50989(13) 0.1331(3) 0.17700(7) 0.0248(5) Uani 1 1 d . . .
O19 O 0.57657(9) 0.1034(2) 0.20075(6) 0.0332(4) Uani 1 1 d . . .
N110 N 0.47853(10) 0.2715(2) 0.16869(6) 0.0214(4) Uani 1 1 d . . .
C111 C 0.52244(12) 0.4044(3) 0.19052(7) 0.0220(5) Uani 1 1 d . . .
C112 C 0.49666(13) 0.5088(3) 0.21124(7) 0.0247(5) Uani 1 1 d . . .
H112 H 0.4519 0.4885 0.2117 0.030 Uiso 1 1 calc R . .
C113 C 0.53566(15) 0.6426(3) 0.23134(8) 0.0319(6) Uani 1 1 d . . .
H113 H 0.5177 0.7130 0.2456 0.038 Uiso 1 1 calc R . .
C114 C 0.60038(15) 0.6743(3) 0.23075(8) 0.0349(6) Uani 1 1 d . . .
H114 H 0.6268 0.7666 0.2443 0.042 Uiso 1 1 calc R . .
C115 C 0.62657(14) 0.5707(3) 0.21022(9) 0.0346(6) Uani 1 1 d . . .
H115 H 0.6712 0.5919 0.2098 0.042 Uiso 1 1 calc R . .
C116 C 0.58802(13) 0.4355(3) 0.19012(8) 0.0286(5) Uani 1 1 d . . .
H116 H 0.6064 0.3646 0.1762 0.034 Uiso 1 1 calc R . .
N21 N 0.22963(10) 0.2237(2) 0.05043(6) 0.0233(4) Uani 1 1 d . . .
C22 C 0.27985(12) 0.3217(3) 0.08005(7) 0.0215(5) Uani 1 1 d . . .
N23 N 0.24809(10) 0.4634(2) 0.06942(6) 0.0233(4) Uani 1 1 d . . .
C24 C 0.17921(13) 0.4557(3) 0.03256(8) 0.0290(5) Uani 1 1 d . . .
H24 H 0.1467 0.5398 0.0184 0.035 Uiso 1 1 calc R . .
C25 C 0.16797(13) 0.3050(3) 0.02099(8) 0.0284(5) Uani 1 1 d . . .
H25 H 0.1254 0.2617 -0.0030 0.034 Uiso 1 1 calc R . .
C26 C 0.23772(14) 0.0560(3) 0.04789(8) 0.0316(6) Uani 1 1 d . . .
H26A H 0.2896 0.0286 0.0636 0.047 Uiso 1 1 calc R . .
H26B H 0.2169 0.0244 0.0163 0.047 Uiso 1 1 calc R . .
H26C H 0.2121 0.0023 0.0621 0.047 Uiso 1 1 calc R . .
C27 C 0.28890(13) 0.6024(3) 0.09285(8) 0.0275(5) Uani 1 1 d . . .
H27A H 0.3010 0.5970 0.1250 0.033 Uiso 1 1 calc R . .
H27B H 0.2585 0.6961 0.0796 0.033 Uiso 1 1 calc R . .
C28 C 0.35885(13) 0.6148(3) 0.08876(7) 0.0226(5) Uani 1 1 d . . .
O29 O 0.37016(10) 0.74027(19) 0.07440(6) 0.0331(4) Uani 1 1 d . . .
N210 N 0.39921(10) 0.4860(2) 0.09920(6) 0.0213(4) Uani 1 1 d . . .
C211 C 0.45613(12) 0.4730(3) 0.08700(7) 0.0236(5) Uani 1 1 d . . .
C212 C 0.46593(13) 0.3286(3) 0.07201(8) 0.0271(5) Uani 1 1 d . . .
H212 H 0.4364 0.2434 0.0716 0.033 Uiso 1 1 calc R . .
C213 C 0.51792(15) 0.3067(3) 0.05774(9) 0.0373(6) Uani 1 1 d . . .
H213 H 0.5240 0.2072 0.0476 0.045 Uiso 1 1 calc R . .
C214 C 0.56101(15) 0.4297(4) 0.05818(9) 0.0407(7) Uani 1 1 d . . .
H214 H 0.5960 0.4158 0.0477 0.049 Uiso 1 1 calc R . .
C215 C 0.55300(14) 0.5723(3) 0.07380(9) 0.0388(7) Uani 1 1 d . . .
H215 H 0.5832 0.6566 0.0745 0.047 Uiso 1 1 calc R . .
C216 C 0.50141(14) 0.5948(3) 0.08846(8) 0.0316(6) Uani 1 1 d . . .
H216 H 0.4969 0.6937 0.0996 0.038 Uiso 1 1 calc R . .
Ni2 Ni 1.105726(15) 0.07084(3) 0.375777(9) 0.01964(8) Uani 1 1 d . . .
N31 N 1.18858(11) -0.1408(2) 0.34690(6) 0.0257(4) Uani 1 1 d . . .
C32 C 1.13118(12) -0.1020(3) 0.35363(7) 0.0222(5) Uani 1 1 d . . .
N33 N 1.08929(11) -0.2308(2) 0.34275(6) 0.0234(4) Uani 1 1 d . . .
C34 C 1.12017(14) -0.3500(3) 0.32978(8) 0.0306(6) Uani 1 1 d . . .
H34 H 1.1012 -0.4520 0.3209 0.037 Uiso 1 1 calc R . .
C35 C 1.18218(14) -0.2935(3) 0.33221(8) 0.0313(6) Uani 1 1 d . . .
H35 H 1.2155 -0.3479 0.3252 0.038 Uiso 1 1 calc R . .
C36 C 1.24672(14) -0.0357(3) 0.35122(9) 0.0345(6) Uani 1 1 d . . .
H36A H 1.2264 0.0682 0.3406 0.052 Uiso 1 1 calc R . .
H36B H 1.2690 -0.0748 0.3331 0.052 Uiso 1 1 calc R . .
H36C H 1.2838 -0.0298 0.3829 0.052 Uiso 1 1 calc R . .
C37 C 1.01903(13) -0.2323(3) 0.34292(8) 0.0277(5) Uani 1 1 d . . .
H37A H 1.0273 -0.2342 0.3744 0.033 Uiso 1 1 calc R . .
H37B H 0.9923 -0.3282 0.3279 0.033 Uiso 1 1 calc R . .
C38 C 0.97233(13) -0.0900(3) 0.31880(8) 0.0263(5) Uani 1 1 d . . .
O39 O 0.90670(10) -0.1158(2) 0.29308(7) 0.0453(5) Uani 1 1 d . . .
N310 N 1.00709(10) 0.0461(2) 0.32796(6) 0.0209(4) Uani 1 1 d . . .
C311 C 0.96831(12) 0.1805(3) 0.30337(7) 0.0224(5) Uani 1 1 d . . .
C312 C 1.00286(14) 0.2791(3) 0.28668(7) 0.0258(5) Uani 1 1 d . . .
H312 H 1.0500 0.2536 0.2905 0.031 Uiso 1 1 calc R . .
C313 C 0.96876(15) 0.4156(3) 0.26432(8) 0.0320(6) Uani 1 1 d . . .
H313 H 0.9927 0.4821 0.2528 0.038 Uiso 1 1 calc R . .
C314 C 0.90071(15) 0.4549(3) 0.25873(8) 0.0356(6) Uani 1 1 d . . .
H314 H 0.8779 0.5487 0.2438 0.043 Uiso 1 1 calc R . .
C315 C 0.86587(15) 0.3555(3) 0.27516(9) 0.0371(6) Uani 1 1 d . . .
H315 H 0.8187 0.3812 0.2713 0.045 Uiso 1 1 calc R . .
C316 C 0.89930(14) 0.2190(3) 0.29722(8) 0.0305(6) Uani 1 1 d . . .
H316 H 0.8748 0.1516 0.3082 0.037 Uiso 1 1 calc R . .
N41 N 1.24475(10) -0.0285(2) 0.45300(6) 0.0231(4) Uani 1 1 d . . .
C42 C 1.19894(12) 0.0785(3) 0.42354(7) 0.0218(5) Uani 1 1 d . . .
N43 N 1.23551(10) 0.2142(2) 0.43684(6) 0.0223(4) Uani 1 1 d . . .
C44 C 1.30278(13) 0.1947(3) 0.47413(8) 0.0273(5) Uani 1 1 d . . .
H44 H 1.3380 0.2731 0.4896 0.033 Uiso 1 1 calc R . .
C45 C 1.30811(13) 0.0415(3) 0.48404(8) 0.0267(5) Uani 1 1 d . . .
H45 H 1.3482 -0.0088 0.5080 0.032 Uiso 1 1 calc R . .
C46 C 1.22841(14) -0.1939(3) 0.45371(8) 0.0310(6) Uani 1 1 d . . .
H46A H 1.1758 -0.2074 0.4425 0.047 Uiso 1 1 calc R . .
H46B H 1.2547 -0.2332 0.4846 0.047 Uiso 1 1 calc R . .
H46C H 1.2438 -0.2519 0.4344 0.047 Uiso 1 1 calc R . .
C47 C 1.20033(13) 0.3602(3) 0.41530(9) 0.0278(5) Uani 1 1 d . . .
H47A H 1.1917 0.3611 0.3837 0.033 Uiso 1 1 calc R . .
H47B H 1.2327 0.4487 0.4313 0.033 Uiso 1 1 calc R . .
C48 C 1.12785(13) 0.3782(3) 0.41632(7) 0.0241(5) Uani 1 1 d . . .
O49 O 1.11842(10) 0.50216(19) 0.43223(6) 0.0357(4) Uani 1 1 d . . .
N410 N 1.08295(10) 0.2563(2) 0.40074(6) 0.0206(4) Uani 1 1 d . . .
C411 C 1.01733(12) 0.2574(3) 0.40427(7) 0.0228(5) Uani 1 1 d . . .
C412 C 0.99452(14) 0.1192(3) 0.41548(8) 0.0279(5) Uani 1 1 d . . .
H412 H 1.0248 0.0296 0.4227 0.033 Uiso 1 1 calc R . .
C413 C 0.92915(15) 0.1103(3) 0.41629(9) 0.0378(6) Uani 1 1 d . . .
H413 H 0.9143 0.0146 0.4236 0.045 Uiso 1 1 calc R . .
C414 C 0.88447(16) 0.2403(3) 0.40649(10) 0.0419(7) Uani 1 1 d . . .
H414 H 0.8390 0.2341 0.4069 0.050 Uiso 1 1 calc R . .
C415 C 0.90696(14) 0.3776(3) 0.39624(9) 0.0393(6) Uani 1 1 d . . .
H415 H 0.8770 0.4674 0.3900 0.047 Uiso 1 1 calc R . .
C416 C 0.97231(13) 0.3883(3) 0.39482(8) 0.0307(6) Uani 1 1 d . . .
H416 H 0.9867 0.4844 0.3874 0.037 Uiso 1 1 calc R . .
O5 O 0.67038(10) 0.0581(2) 0.29025(6) 0.0405(5) Uani 1 1 d . . .
H5O H 0.6357 0.0869 0.2602 0.061 Uiso 1 1 d . . .
C5 C 0.73565(17) 0.0792(4) 0.28827(11) 0.0507(8) Uani 1 1 d . . .
H5A H 0.7458 -0.0134 0.2751 0.076 Uiso 1 1 calc R . .
H5B H 0.7756 0.0954 0.3187 0.076 Uiso 1 1 calc R . .
H5C H 0.7314 0.1703 0.2696 0.076 Uiso 1 1 calc R . .
O6 O 0.37437(13) 0.9752(2) 0.02339(7) 0.0535(6) Uani 1 1 d . . .
H6O H 0.3698 0.8982 0.0412 0.080 Uiso 1 1 d . . .
C6 C 0.41278(19) 0.9232(4) 0.00158(12) 0.0539(8) Uani 1 1 d . . .
H6A H 0.4223 1.0109 -0.0136 0.081 Uiso 1 1 calc R . .
H6B H 0.3840 0.8442 -0.0207 0.081 Uiso 1 1 calc R . .
H6C H 0.4592 0.8778 0.0236 0.081 Uiso 1 1 calc R . .
O7 O 1.08113(13) 0.7347(2) 0.47305(8) 0.0586(6) Uani 1 1 d . . .
H7O H 1.0862 0.6626 0.4555 0.088 Uiso 1 1 d . . .
C7 C 1.01223(18) 0.7201(4) 0.47128(11) 0.0521(8) Uani 1 1 d . . .
H7A H 1.0101 0.6223 0.4857 0.078 Uiso 1 1 calc R . .
H7B H 0.9743 0.7200 0.4398 0.078 Uiso 1 1 calc R . .
H7C H 1.0043 0.8078 0.4872 0.078 Uiso 1 1 calc R . .
O8 O 0.67622(11) 0.0228(3) 0.17240(7) 0.0601(6) Uani 1 1 d . . .
H8O H 0.6375 0.0391 0.1838 0.090 Uiso 1 1 d . . .
C8 C 0.6361(2) -0.0436(6) 0.13089(13) 0.0891(15) Uani 1 1 d . . .
H8A H 0.5951 0.0245 0.1123 0.134 Uiso 1 1 calc R . .
H8B H 0.6176 -0.1448 0.1344 0.134 Uiso 1 1 calc R . .
H8C H 0.6671 -0.0580 0.1163 0.134 Uiso 1 1 calc R . .
O9 O 0.80686(14) -0.1726(3) 0.20303(9) 0.0812(9) Uani 1 1 d . . .
H9A H 0.7617 -0.1177 0.2011 0.122 Uiso 1 1 d . . .
H9B H 0.8412 -0.1591 0.2341 0.122 Uiso 1 1 d . . .

loop_
_atom_site_aniso_label
_atom_site_aniso_U_11
_atom_site_aniso_U_22
_atom_site_aniso_U_33
_atom_site_aniso_U_23
_atom_site_aniso_U_13
_atom_site_aniso_U_12
Ni1 0.01974(15) 0.01717(15) 0.01981(15) 0.00176(11) 0.00589(12) -0.00051(11)
N11 0.0285(11) 0.0275(11) 0.0256(10) 0.0011(8) 0.0103(9) -0.0088(9)
C12 0.0247(12) 0.0236(12) 0.0174(11) -0.0015(9) 0.0052(9) -0.0044(10)
N13 0.0315(11) 0.0167(10) 0.0246(10) 0.0009(8) 0.0060(9) -0.0038(8)
C14 0.0415(16) 0.0207(12) 0.0284(13) 0.0035(10) 0.0055(12) -0.0077(11)
C15 0.0437(16) 0.0291(14) 0.0272(13) 0.0023(11) 0.0108(12) -0.0145(12)
C16 0.0336(14) 0.0357(15) 0.0419(15) -0.0052(12) 0.0208(12) -0.0074(12)
C17 0.0288(13) 0.0192(11) 0.0313(13) 0.0001(10) 0.0071(11) 0.0033(10)
C18 0.0258(12) 0.0241(12) 0.0211(11) 0.0002(9) 0.0082(10) 0.0007(10)
O19 0.0256(9) 0.0283(9) 0.0361(10) 0.0021(8) 0.0065(8) 0.0069(7)
N110 0.0216(10) 0.0192(9) 0.0190(9) 0.0015(7) 0.0057(8) 0.0009(8)
C111 0.0225(11) 0.0202(11) 0.0160(10) 0.0018(9) 0.0029(9) 0.0001(9)
C112 0.0264(12) 0.0223(12) 0.0212(11) 0.0037(9) 0.0077(10) 0.0036(10)
C113 0.0436(16) 0.0209(12) 0.0214(12) -0.0003(10) 0.0070(11) 0.0049(11)
C114 0.0359(15) 0.0224(13) 0.0288(13) -0.0005(10) 0.0003(11) -0.0044(11)
C115 0.0280(13) 0.0330(14) 0.0341(14) 0.0018(11) 0.0072(11) -0.0080(11)
C116 0.0265(13) 0.0293(13) 0.0265(12) -0.0010(10) 0.0094(10) -0.0007(10)
N21 0.0206(10) 0.0237(10) 0.0208(10) -0.0007(8) 0.0056(8) -0.0009(8)
C22 0.0226(11) 0.0198(11) 0.0213(11) 0.0008(9) 0.0095(9) -0.0005(9)
N23 0.0201(10) 0.0223(10) 0.0246(10) 0.0032(8) 0.0083(8) 0.0025(8)
C24 0.0219(12) 0.0340(14) 0.0272(12) 0.0062(11) 0.0081(10) 0.0047(10)
C25 0.0199(12) 0.0390(14) 0.0217(12) 0.0020(11) 0.0057(9) 0.0008(11)
C26 0.0341(14) 0.0229(12) 0.0317(13) -0.0062(10) 0.0104(11) -0.0042(11)
C27 0.0283(13) 0.0192(11) 0.0340(13) 0.0012(10) 0.0137(11) 0.0026(10)
C28 0.0275(12) 0.0179(11) 0.0199(11) 0.0005(9) 0.0090(9) -0.0004(9)
O29 0.0369(10) 0.0207(9) 0.0432(10) 0.0068(8) 0.0199(9) 0.0019(8)
N210 0.0205(9) 0.0203(9) 0.0209(9) 0.0013(8) 0.0080(8) -0.0006(8)
C211 0.0218(12) 0.0269(12) 0.0174(11) 0.0041(9) 0.0051(9) 0.0003(10)
C212 0.0264(13) 0.0288(13) 0.0227(12) -0.0012(10) 0.0086(10) -0.0008(10)
C213 0.0342(15) 0.0439(16) 0.0346(14) -0.0063(12) 0.0166(12) 0.0020(13)
C214 0.0286(14) 0.0597(19) 0.0379(15) -0.0006(14) 0.0190(12) 0.0000(13)
C215 0.0283(14) 0.0439(17) 0.0436(16) 0.0050(13) 0.0164(12) -0.0072(12)
C216 0.0308(14) 0.0303(13) 0.0322(13) 0.0027(11) 0.0136(11) -0.0003(11)
Ni2 0.01974(15) 0.01569(14) 0.01889(15) -0.00101(11) 0.00515(12) 0.00043(11)
N31 0.0255(10) 0.0246(10) 0.0235(10) -0.0015(8) 0.0085(8) 0.0048(8)
C32 0.0229(12) 0.0216(11) 0.0151(10) 0.0023(9) 0.0030(9) 0.0005(9)
N33 0.0274(11) 0.0173(9) 0.0191(9) 0.0000(8) 0.0056(8) 0.0031(8)
C34 0.0347(14) 0.0186(12) 0.0257(12) -0.0019(10) 0.0032(11) 0.0063(10)
C35 0.0357(14) 0.0265(13) 0.0248(12) -0.0012(10) 0.0084(11) 0.0102(11)
C36 0.0257(13) 0.0410(15) 0.0368(14) -0.0019(12) 0.0147(11) 0.0008(12)
C37 0.0273(13) 0.0213(12) 0.0309(13) -0.0027(10) 0.0106(10) -0.0057(10)
C38 0.0238(12) 0.0244(12) 0.0260(12) -0.0018(10) 0.0076(10) -0.0023(10)
O39 0.0269(10) 0.0298(10) 0.0570(12) -0.0003(9) 0.0011(9) -0.0056(8)
N310 0.0214(10) 0.0183(9) 0.0191(9) 0.0009(7) 0.0062(8) 0.0003(8)
C311 0.0244(12) 0.0206(11) 0.0161(10) -0.0022(9) 0.0044(9) 0.0009(9)
C312 0.0297(13) 0.0229(12) 0.0223(11) -0.0031(9) 0.0101(10) -0.0043(10)
C313 0.0440(16) 0.0238(13) 0.0205(12) 0.0001(10) 0.0086(11) -0.0059(11)
C314 0.0435(16) 0.0241(13) 0.0223(12) 0.0030(10) 0.0011(11) 0.0063(11)
C315 0.0311(14) 0.0376(15) 0.0329(14) 0.0019(12) 0.0068(11) 0.0114(12)
C316 0.0277(13) 0.0315(14) 0.0266(13) 0.0054(10) 0.0080(10) 0.0041(11)
N41 0.0232(10) 0.0226(10) 0.0192(9) 0.0000(8) 0.0062(8) 0.0023(8)
C42 0.0247(12) 0.0193(11) 0.0212(11) -0.0010(9) 0.0105(9) 0.0025(9)
N43 0.0209(10) 0.0188(10) 0.0230(10) -0.0033(8) 0.0067(8) -0.0007(8)
C44 0.0203(12) 0.0285(13) 0.0254(12) -0.0060(10) 0.0043(10) -0.0038(10)
C45 0.0213(12) 0.0320(13) 0.0198(11) -0.0030(10) 0.0038(9) 0.0031(10)
C46 0.0372(14) 0.0187(12) 0.0291(13) 0.0036(10) 0.0086(11) 0.0008(11)
C47 0.0277(13) 0.0164(11) 0.0376(14) -0.0002(10) 0.0138(11) -0.0013(10)
C48 0.0284(12) 0.0173(11) 0.0225(11) 0.0004(9) 0.0085(10) 0.0006(10)
O49 0.0347(10) 0.0212(9) 0.0486(11) -0.0119(8) 0.0172(9) -0.0009(8)
N410 0.0203(10) 0.0186(9) 0.0211(9) 0.0003(7) 0.0081(8) 0.0012(8)
C411 0.0235(12) 0.0231(11) 0.0190(11) -0.0022(9) 0.0076(9) 0.0000(9)
C412 0.0338(14) 0.0258(12) 0.0251(12) 0.0001(10) 0.0146(11) 0.0001(11)
C413 0.0390(16) 0.0397(15) 0.0409(15) 0.0006(12) 0.0238(13) -0.0066(13)
C414 0.0326(15) 0.0481(17) 0.0510(17) -0.0038(14) 0.0246(14) -0.0001(13)
C415 0.0295(14) 0.0397(16) 0.0459(16) -0.0014(13) 0.0151(13) 0.0086(12)
C416 0.0298(13) 0.0262(13) 0.0318(13) -0.0014(10) 0.0107(11) 0.0016(11)
O5 0.0358(11) 0.0499(12) 0.0361(10) 0.0024(9) 0.0171(9) 0.0049(9)
C5 0.0449(18) 0.054(2) 0.0487(18) -0.0016(15) 0.0184(15) -0.0065(15)
O6 0.0922(18) 0.0276(10) 0.0683(14) 0.0113(10) 0.0606(14) 0.0121(11)
C6 0.065(2) 0.0429(18) 0.073(2) 0.0056(16) 0.0488(19) 0.0068(16)
O7 0.0645(15) 0.0459(13) 0.0818(16) -0.0297(12) 0.0481(14) -0.0152(11)
C7 0.057(2) 0.0436(18) 0.061(2) -0.0081(15) 0.0328(17) -0.0058(15)
O8 0.0385(12) 0.0925(18) 0.0479(13) -0.0084(12) 0.0190(10) -0.0019(12)
C8 0.054(2) 0.137(4) 0.063(2) -0.036(3) 0.016(2) 0.005(3)
O9 0.0696(17) 0.0604(16) 0.0698(16) -0.0174(13) -0.0042(13) 0.0178(14)

loop_
_atom_type_symbol
_atom_type_description
_atom_type_scat_dispersion_real
_atom_type_scat_dispersion_imag
_atom_type_scat_source
C C 0.0033 0.0016 'International Tables Vol C Tables 4.2.6.8 and 6.1.1.4'
H H 0.0000 0.0000 'International Tables Vol C Tables 4.2.6.8 and 6.1.1.4'
N N 0.0061 0.0033 'International Tables Vol C Tables 4.2.6.8 and 6.1.1.4'
Ni Ni 0.3393 1.1124 'International Tables Vol C Tables 4.2.6.8 and 6.1.1.4'
O O 0.0106 0.0060 'International Tables Vol C Tables 4.2.6.8 and 6.1.1.4'

loop_
_geom_angle_atom_site_label_1
_geom_angle_atom_site_label_2
_geom_angle_atom_site_label_3
_geom_angle
_geom_angle_site_symmetry_1
_geom_angle_site_symmetry_3
_geom_angle_publ_flag
C12 Ni1 C22 91.02(10) . . ?
C12 Ni1 N210 178.57(9) . . ?
C22 Ni1 N210 88.05(9) . . ?
C12 Ni1 N110 88.44(9) . . ?
C22 Ni1 N110 175.52(9) . . ?
N210 Ni1 N110 92.57(8) . . ?
C12 N11 C15 109.7(2) . . ?
C12 N11 C16 125.2(2) . . ?
C15 N11 C16 124.9(2) . . ?
N13 C12 N11 105.2(2) . . ?
N13 C12 Ni1 120.67(18) . . ?
N11 C12 Ni1 134.11(18) . . ?
C12 N13 C14 111.4(2) . . ?
C12 N13 C17 121.97(19) . . ?
C14 N13 C17 126.6(2) . . ?
C15 C14 N13 106.2(2) . . ?
C15 C14 H14 126.9 . . ?
N13 C14 H14 126.9 . . ?
C14 C15 N11 107.6(2) . . ?
C14 C15 H15 126.2 . . ?
N11 C15 H15 126.2 . . ?
N11 C16 H16A 109.5 . . ?
N11 C16 H16B 109.5 . . ?
H16A C16 H16B 109.5 . . ?
N11 C16 H16C 109.5 . . ?
H16A C16 H16C 109.5 . . ?
H16B C16 H16C 109.5 . . ?
N13 C17 C18 111.72(19) . . ?
N13 C17 H17A 109.3 . . ?
C18 C17 H17A 109.3 . . ?
N13 C17 H17B 109.3 . . ?
C18 C17 H17B 109.3 . . ?
H17A C17 H17B 107.9 . . ?
O19 C18 N110 127.1(2) . . ?
O19 C18 C17 116.0(2) . . ?
N110 C18 C17 116.9(2) . . ?
C18 N110 C111 118.51(19) . . ?
C18 N110 Ni1 122.55(15) . . ?
C111 N110 Ni1 118.81(14) . . ?
C112 C111 C116 119.2(2) . . ?
C112 C111 N110 118.1(2) . . ?
C116 C111 N110 122.6(2) . . ?
C113 C112 C111 120.5(2) . . ?
C113 C112 H112 119.8 . . ?
C111 C112 H112 119.8 . . ?
C114 C113 C112 120.5(2) . . ?
C114 C113 H113 119.7 . . ?
C112 C113 H113 119.7 . . ?
C113 C114 C115 119.4(2) . . ?
C113 C114 H114 120.3 . . ?
C115 C114 H114 120.3 . . ?
C114 C115 C116 120.6(2) . . ?
C114 C115 H115 119.7 . . ?
C116 C115 H115 119.7 . . ?
C111 C116 C115 119.8(2) . . ?
C111 C116 H116 120.1 . . ?
C115 C116 H116 120.1 . . ?
C22 N21 C25 110.48(19) . . ?
C22 N21 C26 126.18(19) . . ?
C25 N21 C26 123.3(2) . . ?
N21 C22 N23 104.74(19) . . ?
N21 C22 Ni1 135.25(17) . . ?
N23 C22 Ni1 119.81(16) . . ?
C22 N23 C24 111.40(19) . . ?
C22 N23 C27 120.37(18) . . ?
C24 N23 C27 127.91(19) . . ?
C25 C24 N23 105.8(2) . . ?
C25 C24 H24 127.1 . . ?
N23 C24 H24 127.1 . . ?
C24 C25 N21 107.6(2) . . ?
C24 C25 H25 126.2 . . ?
N21 C25 H25 126.2 . . ?
N21 C26 H26A 109.5 . . ?
N21 C26 H26B 109.5 . . ?
H26A C26 H26B 109.5 . . ?
N21 C26 H26C 109.5 . . ?
H26A C26 H26C 109.5 . . ?
H26B C26 H26C 109.5 . . ?
N23 C27 C28 110.16(19) . . ?
N23 C27 H27A 109.6 . . ?
C28 C27 H27A 109.6 . . ?
N23 C27 H27B 109.6 . . ?
C28 C27 H27B 109.6 . . ?
H27A C27 H27B 108.1 . . ?
O29 C28 N210 127.7(2) . . ?
O29 C28 C27 117.0(2) . . ?
N210 C28 C27 115.22(19) . . ?
C28 N210 C211 119.53(19) . . ?
C28 N210 Ni1 122.22(16) . . ?
C211 N210 Ni1 117.88(15) . . ?
C212 C211 C216 118.3(2) . . ?
C212 C211 N210 117.1(2) . . ?
C216 C211 N210 124.6(2) . . ?
C213 C212 C211 121.1(2) . . ?
C213 C212 H212 119.4 . . ?
C211 C212 H212 119.4 . . ?
C214 C213 C212 119.9(3) . . ?
C214 C213 H213 120.0 . . ?
C212 C213 H213 120.0 . . ?
C215 C214 C213 119.6(3) . . ?
C215 C214 H214 120.2 . . ?
C213 C214 H214 120.2 . . ?
C214 C215 C216 120.8(3) . . ?
C214 C215 H215 119.6 . . ?
C216 C215 H215 119.6 . . ?
C215 C216 C211 120.3(2) . . ?
C215 C216 H216 119.9 . . ?
C211 C216 H216 119.9 . . ?
C32 Ni2 C42 89.92(9) . . ?
C32 Ni2 N310 88.14(9) . . ?
C42 Ni2 N310 175.05(9) . . ?
C32 Ni2 N410 177.65(9) . . ?
C42 Ni2 N410 87.87(8) . . ?
N310 Ni2 N410 94.12(8) . . ?
C32 N31 C35 110.3(2) . . ?
C32 N31 C36 125.6(2) . . ?
C35 N31 C36 124.0(2) . . ?
N33 C32 N31 104.98(19) . . ?
N33 C32 Ni2 120.04(17) . . ?
N31 C32 Ni2 134.86(18) . . ?
C32 N33 C34 111.1(2) . . ?
C32 N33 C37 121.65(19) . . ?
C34 N33 C37 127.2(2) . . ?
C35 C34 N33 106.5(2) . . ?
C35 C34 H34 126.7 . . ?
N33 C34 H34 126.7 . . ?
C34 C35 N31 107.1(2) . . ?
C34 C35 H35 126.5 . . ?
N31 C35 H35 126.5 . . ?
N31 C36 H36A 109.5 . . ?
N31 C36 H36B 109.5 . . ?
H36A C36 H36B 109.5 . . ?
N31 C36 H36C 109.5 . . ?
H36A C36 H36C 109.5 . . ?
H36B C36 H36C 109.5 . . ?
N33 C37 C38 112.06(19) . . ?
N33 C37 H37A 109.2 . . ?
C38 C37 H37A 109.2 . . ?
N33 C37 H37B 109.2 . . ?
C38 C37 H37B 109.2 . . ?
H37A C37 H37B 107.9 . . ?
O39 C38 N310 127.9(2) . . ?
O39 C38 C37 116.1(2) . . ?
N310 C38 C37 115.9(2) . . ?
C38 N310 C311 118.56(18) . . ?
C38 N310 Ni2 122.44(15) . . ?
C311 N310 Ni2 118.88(14) . . ?
C312 C311 C316 119.1(2) . . ?
C312 C311 N310 118.0(2) . . ?
C316 C311 N310 122.8(2) . . ?
C311 C312 C313 120.3(2) . . ?
C311 C312 H312 119.9 . . ?
C313 C312 H312 119.9 . . ?
C314 C313 C312 120.7(2) . . ?
C314 C313 H313 119.7 . . ?
C312 C313 H313 119.7 . . ?
C313 C314 C315 119.0(2) . . ?
C313 C314 H314 120.5 . . ?
C315 C314 H314 120.5 . . ?
C316 C315 C314 120.6(3) . . ?
C316 C315 H315 119.7 . . ?
C314 C315 H315 119.7 . . ?
C315 C316 C311 120.3(2) . . ?
C315 C316 H316 119.9 . . ?
C311 C316 H316 119.9 . . ?
C42 N41 C45 110.55(19) . . ?
C42 N41 C46 125.45(19) . . ?
C45 N41 C46 123.92(19) . . ?
N43 C42 N41 104.47(19) . . ?
N43 C42 Ni2 121.11(16) . . ?
N41 C42 Ni2 134.39(17) . . ?
C42 N43 C44 111.63(19) . . ?
C42 N43 C47 120.31(19) . . ?
C44 N43 C47 127.73(19) . . ?
C45 C44 N43 105.9(2) . . ?
C45 C44 H44 127.1 . . ?
N43 C44 H44 127.1 . . ?
C44 C45 N41 107.5(2) . . ?
C44 C45 H45 126.3 . . ?
N41 C45 H45 126.3 . . ?
N41 C46 H46A 109.5 . . ?
N41 C46 H46B 109.5 . . ?
H46A C46 H46B 109.5 . . ?
N41 C46 H46C 109.5 . . ?
H46A C46 H46C 109.5 . . ?
H46B C46 H46C 109.5 . . ?
N43 C47 C48 110.16(19) . . ?
N43 C47 H47A 109.6 . . ?
C48 C47 H47A 109.6 . . ?
N43 C47 H47B 109.6 . . ?
C48 C47 H47B 109.6 . . ?
H47A C47 H47B 108.1 . . ?
O49 C48 N410 128.1(2) . . ?
O49 C48 C47 116.6(2) . . ?
N410 C48 C47 115.20(19) . . ?
C48 N410 C411 118.85(19) . . ?
C48 N410 Ni2 122.86(16) . . ?
C411 N410 Ni2 118.22(14) . . ?
C412 C411 C416 118.1(2) . . ?
C412 C411 N410 118.5(2) . . ?
C416 C411 N410 123.3(2) . . ?
C413 C412 C411 121.1(2) . . ?
C413 C412 H412 119.5 . . ?
C411 C412 H412 119.5 . . ?
C412 C413 C414 120.5(3) . . ?
C412 C413 H413 119.8 . . ?
C414 C413 H413 119.8 . . ?
C415 C414 C413 119.0(3) . . ?
C415 C414 H414 120.5 . . ?
C413 C414 H414 120.5 . . ?
C414 C415 C416 121.3(3) . . ?
C414 C415 H415 119.3 . . ?
C416 C415 H415 119.3 . . ?
C415 C416 C411 120.0(2) . . ?
C415 C416 H416 120.0 . . ?
C411 C416 H416 120.0 . . ?
C5 O5 H5O 100.6 . . ?
O5 C5 H5A 109.5 . . ?
O5 C5 H5B 109.5 . . ?
H5A C5 H5B 109.5 . . ?
O5 C5 H5C 109.5 . . ?
H5A C5 H5C 109.5 . . ?
H5B C5 H5C 109.5 . . ?
C6 O6 H6O 111.7 . . ?
O6 C6 H6A 109.5 . . ?
O6 C6 H6B 109.5 . . ?
H6A C6 H6B 109.5 . . ?
O6 C6 H6C 109.5 . . ?
H6A C6 H6C 109.5 . . ?
H6B C6 H6C 109.5 . . ?
C7 O7 H7O 109.9 . . ?
O7 C7 H7A 109.5 . . ?
O7 C7 H7B 109.5 . . ?
H7A C7 H7B 109.5 . . ?
O7 C7 H7C 109.5 . . ?
H7A C7 H7C 109.5 . . ?
H7B C7 H7C 109.5 . . ?
C8 O8 H8O 102.9 . . ?
O8 C8 H8A 109.5 . . ?
O8 C8 H8B 109.5 . . ?
H8A C8 H8B 109.5 . . ?
O8 C8 H8C 109.5 . . ?
H8A C8 H8C 109.5 . . ?
H8B C8 H8C 109.5 . . ?
H9A O9 H9B 101.9 . . ?

loop_
_geom_bond_atom_site_label_1
_geom_bond_atom_site_label_2
_geom_bond_distance
_geom_bond_site_symmetry_2
_geom_bond_publ_flag
Ni1 C12 1.849(2) . ?
Ni1 C22 1.867(2) . ?
Ni1 N210 1.9511(18) . ?
Ni1 N110 1.9524(18) . ?
N11 C12 1.352(3) . ?
N11 C15 1.388(3) . ?
N11 C16 1.450(3) . ?
C12 N13 1.343(3) . ?
N13 C14 1.378(3) . ?
N13 C17 1.460(3) . ?
C14 C15 1.337(4) . ?
C14 H14 0.9500 . ?
C15 H15 0.9500 . ?
C16 H16A 0.9800 . ?
C16 H16B 0.9800 . ?
C16 H16C 0.9800 . ?
C17 C18 1.526(3) . ?
C17 H17A 0.9900 . ?
C17 H17B 0.9900 . ?
C18 O19 1.258(3) . ?
C18 N110 1.321(3) . ?
N110 C111 1.430(3) . ?
C111 C112 1.386(3) . ?
C111 C116 1.392(3) . ?
C112 C113 1.386(3) . ?
C112 H112 0.9500 . ?
C113 C114 1.378(4) . ?
C113 H113 0.9500 . ?
C114 C115 1.383(4) . ?
C114 H114 0.9500 . ?
C115 C116 1.393(3) . ?
C115 H115 0.9500 . ?
C116 H116 0.9500 . ?
N21 C22 1.347(3) . ?
N21 C25 1.385(3) . ?
N21 C26 1.457(3) . ?
C22 N23 1.350(3) . ?
N23 C24 1.388(3) . ?
N23 C27 1.463(3) . ?
C24 C25 1.341(3) . ?
C24 H24 0.9500 . ?
C25 H25 0.9500 . ?
C26 H26A 0.9800 . ?
C26 H26B 0.9800 . ?
C26 H26C 0.9800 . ?
C27 C28 1.523(3) . ?
C27 H27A 0.9900 . ?
C27 H27B 0.9900 . ?
C28 O29 1.247(3) . ?
C28 N210 1.332(3) . ?
N210 C211 1.423(3) . ?
C211 C212 1.389(3) . ?
C211 C216 1.391(3) . ?
C212 C213 1.381(4) . ?
C212 H212 0.9500 . ?
C213 C214 1.379(4) . ?
C213 H213 0.9500 . ?
C214 C215 1.373(4) . ?
C214 H214 0.9500 . ?
C215 C216 1.384(4) . ?
C215 H215 0.9500 . ?
C216 H216 0.9500 . ?
Ni2 C32 1.845(2) . ?
Ni2 C42 1.849(2) . ?
Ni2 N310 1.9338(18) . ?
Ni2 N410 1.9582(18) . ?
N31 C32 1.352(3) . ?
N31 C35 1.386(3) . ?
N31 C36 1.458(3) . ?
C32 N33 1.347(3) . ?
N33 C34 1.382(3) . ?
N33 C37 1.459(3) . ?
C34 C35 1.340(4) . ?
C34 H34 0.9500 . ?
C35 H35 0.9500 . ?
C36 H36A 0.9800 . ?
C36 H36B 0.9800 . ?
C36 H36C 0.9800 . ?
C37 C38 1.535(3) . ?
C37 H37A 0.9900 . ?
C37 H37B 0.9900 . ?
C38 O39 1.245(3) . ?
C38 N310 1.332(3) . ?
N310 C311 1.428(3) . ?
C311 C312 1.386(3) . ?
C311 C316 1.387(3) . ?
C312 C313 1.394(3) . ?
C312 H312 0.9500 . ?
C313 C314 1.376(4) . ?
C313 H313 0.9500 . ?
C314 C315 1.388(4) . ?
C314 H314 0.9500 . ?
C315 C316 1.387(3) . ?
C315 H315 0.9500 . ?
C316 H316 0.9500 . ?
N41 C42 1.359(3) . ?
N41 C45 1.377(3) . ?
N41 C46 1.464(3) . ?
C42 N43 1.348(3) . ?
N43 C44 1.382(3) . ?
N43 C47 1.461(3) . ?
C44 C45 1.349(3) . ?
C44 H44 0.9500 . ?
C45 H45 0.9500 . ?
C46 H46A 0.9800 . ?
C46 H46B 0.9800 . ?
C46 H46C 0.9800 . ?
C47 C48 1.527(3) . ?
C47 H47A 0.9900 . ?
C47 H47B 0.9900 . ?
C48 O49 1.247(3) . ?
C48 N410 1.334(3) . ?
N410 C411 1.420(3) . ?
C411 C412 1.393(3) . ?
C411 C416 1.400(3) . ?
C412 C413 1.370(4) . ?
C412 H412 0.9500 . ?
C413 C414 1.389(4) . ?
C413 H413 0.9500 . ?
C414 C415 1.370(4) . ?
C414 H414 0.9500 . ?
C415 C416 1.381(4) . ?
C415 H415 0.9500 . ?
C416 H416 0.9500 . ?
O5 C5 1.397(4) . ?
O5 H5O 0.9586 . ?
C5 H5A 0.9800 . ?
C5 H5B 0.9800 . ?
C5 H5C 0.9800 . ?
O6 C6 1.384(3) . ?
O6 H6O 0.9258 . ?
C6 H6A 0.9800 . ?
C6 H6B 0.9800 . ?
C6 H6C 0.9800 . ?
O7 C7 1.407(4) . ?
O7 H7O 0.8944 . ?
C7 H7A 0.9800 . ?
C7 H7B 0.9800 . ?
C7 H7C 0.9800 . ?
O8 C8 1.370(4) . ?
O8 H8O 1.0475 . ?
C8 H8A 0.9800 . ?
C8 H8B 0.9800 . ?
C8 H8C 0.9800 . ?
O9 H9A 1.0233 . ?
O9 H9B 0.9567 . ?

loop_
_geom_hbond_atom_site_label_D
_geom_hbond_atom_site_label_H
_geom_hbond_atom_site_label_A
_geom_hbond_distance_DH
_geom_hbond_distance_HA
_geom_hbond_distance_DA
_geom_hbond_angle_DHA
_geom_hbond_site_symmetry_A
O5 H5O O19 0.96 1.80 2.740(2) 168 .
O6 H6O O29 0.93 1.75 2.675(2) 173 .
O7 H7O O49 0.89 1.86 2.731(3) 166 .
O8 H8O O19 1.05 1.70 2.737(3) 169 .
O9 H9A O8 1.02 1.98 2.934(3) 154 .
O9 H9B O39 0.96 1.84 2.797(3) 175 .

loop_
_geom_torsion_atom_site_label_1
_geom_torsion_atom_site_label_2
_geom_torsion_atom_site_label_3
_geom_torsion_atom_site_label_4
_geom_torsion
_geom_torsion_site_symmetry_1
_geom_torsion_site_symmetry_2
_geom_torsion_site_symmetry_3
_geom_torsion_site_symmetry_4
_geom_torsion_publ_flag
C15 N11 C12 N13 -0.1(2) . . . . ?
C16 N11 C12 N13 175.8(2) . . . . ?
C15 N11 C12 Ni1 177.68(18) . . . . ?
C16 N11 C12 Ni1 -6.4(4) . . . . ?
C22 Ni1 C12 N13 131.73(19) . . . . ?
N110 Ni1 C12 N13 -43.82(18) . . . . ?
C22 Ni1 C12 N11 -45.7(2) . . . . ?
N110 Ni1 C12 N11 138.7(2) . . . . ?
N11 C12 N13 C14 0.3(3) . . . . ?
Ni1 C12 N13 C14 -177.86(16) . . . . ?
N11 C12 N13 C17 -176.46(19) . . . . ?
Ni1 C12 N13 C17 5.4(3) . . . . ?
C12 N13 C14 C15 -0.4(3) . . . . ?
C17 N13 C14 C15 176.2(2) . . . . ?
N13 C14 C15 N11 0.3(3) . . . . ?
C12 N11 C15 C14 -0.2(3) . . . . ?
C16 N11 C15 C14 -176.1(2) . . . . ?
C12 N13 C17 C18 47.6(3) . . . . ?
C14 N13 C17 C18 -128.6(2) . . . . ?
N13 C17 C18 O19 136.2(2) . . . . ?
N13 C17 C18 N110 -44.4(3) . . . . ?
O19 C18 N110 C111 -4.1(4) . . . . ?
C17 C18 N110 C111 176.6(2) . . . . ?
O19 C18 N110 Ni1 171.67(19) . . . . ?
C17 C18 N110 Ni1 -7.6(3) . . . . ?
C12 Ni1 N110 C18 45.85(19) . . . . ?
N210 Ni1 N110 C18 -135.16(19) . . . . ?
C12 Ni1 N110 C111 -138.42(17) . . . . ?
N210 Ni1 N110 C111 40.57(17) . . . . ?
C18 N110 C111 C112 -132.0(2) . . . . ?
Ni1 N110 C111 C112 52.1(2) . . . . ?
C18 N110 C111 C116 50.7(3) . . . . ?
Ni1 N110 C111 C116 -125.2(2) . . . . ?
C116 C111 C112 C113 0.0(3) . . . . ?
N110 C111 C112 C113 -177.4(2) . . . . ?
C111 C112 C113 C114 0.4(3) . . . . ?
C112 C113 C114 C115 -0.5(4) . . . . ?
C113 C114 C115 C116 0.2(4) . . . . ?
C112 C111 C116 C115 -0.3(3) . . . . ?
N110 C111 C116 C115 177.0(2) . . . . ?
C114 C115 C116 C111 0.2(4) . . . . ?
C25 N21 C22 N23 1.5(3) . . . . ?
C26 N21 C22 N23 180.0(2) . . . . ?
C25 N21 C22 Ni1 -173.16(19) . . . . ?
C26 N21 C22 Ni1 5.3(4) . . . . ?
C12 Ni1 C22 N21 -49.8(2) . . . . ?
N210 Ni1 C22 N21 131.3(2) . . . . ?
C12 Ni1 C22 N23 136.16(19) . . . . ?
N210 Ni1 C22 N23 -42.76(18) . . . . ?
N21 C22 N23 C24 -1.7(3) . . . . ?
Ni1 C22 N23 C24 173.91(16) . . . . ?
N21 C22 N23 C27 -175.79(19) . . . . ?
Ni1 C22 N23 C27 -0.1(3) . . . . ?
C22 N23 C24 C25 1.4(3) . . . . ?
C27 N23 C24 C25 174.8(2) . . . . ?
N23 C24 C25 N21 -0.4(3) . . . . ?
C22 N21 C25 C24 -0.7(3) . . . . ?
C26 N21 C25 C24 -179.3(2) . . . . ?
C22 N23 C27 C28 55.8(3) . . . . ?
C24 N23 C27 C28 -117.1(2) . . . . ?
N23 C27 C28 O29 127.3(2) . . . . ?
N23 C27 C28 N210 -49.7(3) . . . . ?
O29 C28 N210 C211 -10.8(3) . . . . ?
C27 C28 N210 C211 165.86(19) . . . . ?
O29 C28 N210 Ni1 176.20(18) . . . . ?
C27 C28 N210 Ni1 -7.1(3) . . . . ?
C22 Ni1 N210 C28 47.56(18) . . . . ?
N110 Ni1 N210 C28 -136.88(17) . . . . ?
C22 Ni1 N210 C211 -125.53(16) . . . . ?
N110 Ni1 N210 C211 50.03(16) . . . . ?
C28 N210 C211 C212 -141.1(2) . . . . ?
Ni1 N210 C211 C212 32.2(2) . . . . ?
C28 N210 C211 C216 37.9(3) . . . . ?
Ni1 N210 C211 C216 -148.78(19) . . . . ?
C216 C211 C212 C213 -1.7(3) . . . . ?
N210 C211 C212 C213 177.4(2) . . . . ?
C211 C212 C213 C214 -0.1(4) . . . . ?
C212 C213 C214 C215 1.5(4) . . . . ?
C213 C214 C215 C216 -1.0(4) . . . . ?
C214 C215 C216 C211 -0.8(4) . . . . ?
C212 C211 C216 C215 2.2(3) . . . . ?
N210 C211 C216 C215 -176.8(2) . . . . ?
C35 N31 C32 N33 -0.4(2) . . . . ?
C36 N31 C32 N33 175.6(2) . . . . ?
C35 N31 C32 Ni2 175.40(18) . . . . ?
C36 N31 C32 Ni2 -8.6(4) . . . . ?
C42 Ni2 C32 N33 129.08(18) . . . . ?
N310 Ni2 C32 N33 -46.37(17) . . . . ?
C42 Ni2 C32 N31 -46.2(2) . . . . ?
N310 Ni2 C32 N31 138.3(2) . . . . ?
N31 C32 N33 C34 0.6(2) . . . . ?
Ni2 C32 N33 C34 -175.92(15) . . . . ?
N31 C32 N33 C37 -176.09(19) . . . . ?
Ni2 C32 N33 C37 7.3(3) . . . . ?
C32 N33 C34 C35 -0.6(3) . . . . ?
C37 N33 C34 C35 175.9(2) . . . . ?
N33 C34 C35 N31 0.4(3) . . . . ?
C32 N31 C35 C34 0.0(3) . . . . ?
C36 N31 C35 C34 -176.0(2) . . . . ?
C32 N33 C37 C38 46.8(3) . . . . ?
C34 N33 C37 C38 -129.4(2) . . . . ?
N33 C37 C38 O39 136.5(2) . . . . ?
N33 C37 C38 N310 -43.5(3) . . . . ?
O39 C38 N310 C311 -5.9(4) . . . . ?
C37 C38 N310 C311 174.1(2) . . . . ?
O39 C38 N310 Ni2 170.1(2) . . . . ?
C37 C38 N310 Ni2 -10.0(3) . . . . ?
C32 Ni2 N310 C38 48.72(19) . . . . ?
N410 Ni2 N310 C38 -131.90(19) . . . . ?
C32 Ni2 N310 C311 -135.36(17) . . . . ?
N410 Ni2 N310 C311 44.03(17) . . . . ?
C38 N310 C311 C312 -134.7(2) . . . . ?
Ni2 N310 C311 C312 49.3(2) . . . . ?
C38 N310 C311 C316 48.1(3) . . . . ?
Ni2 N310 C311 C316 -128.0(2) . . . . ?
C316 C311 C312 C313 0.4(3) . . . . ?
N310 C311 C312 C313 -176.9(2) . . . . ?
C311 C312 C313 C314 0.4(3) . . . . ?
C312 C313 C314 C315 -0.9(4) . . . . ?
C313 C314 C315 C316 0.5(4) . . . . ?
C314 C315 C316 C311 0.4(4) . . . . ?
C312 C311 C316 C315 -0.8(4) . . . . ?
N310 C311 C316 C315 176.4(2) . . . . ?
C45 N41 C42 N43 0.5(2) . . . . ?
C46 N41 C42 N43 177.4(2) . . . . ?
C45 N41 C42 Ni2 -177.21(19) . . . . ?
C46 N41 C42 Ni2 -0.4(4) . . . . ?
C32 Ni2 C42 N43 135.23(19) . . . . ?
N410 Ni2 C42 N43 -43.98(19) . . . . ?
C32 Ni2 C42 N41 -47.4(2) . . . . ?
N410 Ni2 C42 N41 133.4(2) . . . . ?
N41 C42 N43 C44 -0.5(3) . . . . ?
Ni2 C42 N43 C44 177.55(16) . . . . ?
N41 C42 N43 C47 -174.47(19) . . . . ?
Ni2 C42 N43 C47 3.6(3) . . . . ?
C42 N43 C44 C45 0.4(3) . . . . ?
C47 N43 C44 C45 173.7(2) . . . . ?
N43 C44 C45 N41 0.0(3) . . . . ?
C42 N41 C45 C44 -0.3(3) . . . . ?
C46 N41 C45 C44 -177.2(2) . . . . ?
C42 N43 C47 C48 53.1(3) . . . . ?
C44 N43 C47 C48 -119.7(2) . . . . ?
N43 C47 C48 O49 127.3(2) . . . . ?
N43 C47 C48 N410 -51.4(3) . . . . ?
O49 C48 N410 C411 -4.2(4) . . . . ?
C47 C48 N410 C411 174.31(19) . . . . ?
O49 C48 N410 Ni2 178.90(19) . . . . ?
C47 C48 N410 Ni2 -2.6(3) . . . . ?
C42 Ni2 N410 C48 44.04(18) . . . . ?
N310 Ni2 N410 C48 -140.49(18) . . . . ?
C42 Ni2 N410 C411 -132.88(17) . . . . ?
N310 Ni2 N410 C411 42.59(16) . . . . ?
C48 N410 C411 C412 -140.6(2) . . . . ?
Ni2 N410 C411 C412 36.4(3) . . . . ?
C48 N410 C411 C416 42.8(3) . . . . ?
Ni2 N410 C411 C416 -140.15(19) . . . . ?
C416 C411 C412 C413 1.4(3) . . . . ?
N410 C411 C412 C413 -175.4(2) . . . . ?
C411 C412 C413 C414 -0.9(4) . . . . ?
C412 C413 C414 C415 -0.4(4) . . . . ?
C413 C414 C415 C416 1.0(4) . . . . ?
C414 C415 C416 C411 -0.5(4) . . . . ?
C412 C411 C416 C415 -0.7(4) . . . . ?
N410 C411 C416 C415 175.9(2) . . . . ?
